data_1547696
loop_
_publ_author_name
'Toda, Yasunori'
'Gomyou, Shuto'
'Tanaka, Shoya'
'Komiyama, Yutaka'
'Kikuchi, Ayaka'
'Suga, Hiroyuki'

_publ_section_title
;
 Tetraarylphosphonium Salt-Catalyzed Synthesis of Oxazolidinones from
 Isocyanates and Epoxides.
;
_journal_issue 21
_journal_name_full 'Organic letters'
_journal_page_first 5786
_journal_page_last 5789
_journal_paper_doi 10.1021/acs.orglett.7b02722
_journal_volume 19
_journal_year 2017
_chemical_absolute_configuration ad
_chemical_formula_sum 'C18 H13 I N2 O4'
_chemical_formula_weight 448.20
_space_group_crystal_system orthorhombic
_space_group_IT_number 19
_space_group_name_Hall 'P 2ac 2ab'
_space_group_name_H-M_alt 'P 21 21 21'
_symmetry_space_group_name_Hall 'P 2ac 2ab'
_symmetry_space_group_name_H-M 'P 21 21 21'
_atom_sites_solution_hydrogens geom
_atom_sites_solution_primary direct
_atom_sites_solution_secondary difmap
_cell_angle_alpha 90
_cell_angle_beta 90
_cell_angle_gamma 90
_cell_formula_units_Z 4
_cell_length_a 7.854(4)
_cell_length_b 11.693(5)
_cell_length_c 18.074(8)
_cell_measurement_reflns_used 290
_cell_measurement_temperature 90.(2)
_cell_measurement_theta_max 26.6291
_cell_measurement_theta_min 3.4782
_cell_volume 1659.9(13)
_computing_cell_refinement 'APEX2 v2010.11-3 (Bruker AXS)'
_computing_data_collection 'Bruker Instrument Service v2010.11.0.0'
_computing_data_reduction 'SAINT V7.68A (Bruker AXS, 2009)'
_computing_structure_refinement 'SHELXL-97 (Sheldrick, 2008)'
_computing_structure_solution 'SHELXS-97 (Sheldrick, 2008)'
_diffrn_ambient_temperature 90.(2)
_diffrn_detector_area_resol_mean 8.3333
_diffrn_measured_fraction_theta_full 0.998
_diffrn_measured_fraction_theta_max 0.998
_diffrn_measurement_device_type 'Bruker SMART APEX2'
_diffrn_measurement_method \w
_diffrn_radiation_type MoK\a
_diffrn_radiation_wavelength 0.71073
_diffrn_reflns_av_R_equivalents 0.0183
_diffrn_reflns_av_sigmaI/netI 0.0255
_diffrn_reflns_limit_h_max 9
_diffrn_reflns_limit_h_min -9
_diffrn_reflns_limit_k_max 13
_diffrn_reflns_limit_k_min -13
_diffrn_reflns_limit_l_max 21
_diffrn_reflns_limit_l_min -15
_diffrn_reflns_number 8031
_diffrn_reflns_theta_full 25.15
_diffrn_reflns_theta_max 25.15
_diffrn_reflns_theta_min 2.07
_exptl_absorpt_coefficient_mu 1.955
_exptl_absorpt_correction_T_max 0.71
_exptl_absorpt_correction_T_min 0.61
_exptl_absorpt_correction_type multi-scan
_exptl_absorpt_process_details 'SADABS V2008/1 (Bruker AXS)'
_exptl_crystal_colour clear
_exptl_crystal_density_diffrn 1.794
_exptl_crystal_density_method 'not measured'
_exptl_crystal_description needle
_exptl_crystal_F_000 880
_exptl_crystal_size_max 0.52
_exptl_crystal_size_mid 0.270
_exptl_crystal_size_min 0.190
_refine_diff_density_max 0.202
_refine_diff_density_min -0.402
_refine_ls_abs_structure_details 'Flack H D (1983), Acta Cryst. A39, 876-881'
_refine_ls_abs_structure_Flack -0.017(14)
_refine_ls_extinction_coef 0.0016(2)
_refine_ls_extinction_method none
_refine_ls_goodness_of_fit_ref 1.164
_refine_ls_hydrogen_treatment mixed
_refine_ls_matrix_type full
_refine_ls_number_parameters 226
_refine_ls_number_reflns 2956
_refine_ls_number_restraints 0
_refine_ls_restrained_S_all 1.164
_refine_ls_R_factor_all 0.0222
_refine_ls_R_factor_gt 0.0200
_refine_ls_shift/su_max 0.001
_refine_ls_shift/su_mean 0.000
_refine_ls_structure_factor_coef Fsqd
_refine_ls_weighting_details 'calc w=1/[\s^2^(Fo^2^)+(0.0165P)^2^+0.0000P] where P=(Fo^2^+2Fc^2^)/3'
_refine_ls_weighting_scheme calc
_refine_ls_wR_factor_gt 0.0441
_refine_ls_wR_factor_ref 0.0451
_reflns_number_gt 2790
_reflns_number_total 2956
_reflns_threshold_expression >2sigma(I)
_cod_data_source_file ol7b02722_si_002.cif
_cod_data_source_block I
_cod_depositor_comments 'Adding full bibliography for 1547696.cif.'
_cod_database_code 1547696

loop_
_space_group_symop_operation_xyz
'x, y, z'
'x+1/2, -y+1/2, -z'
'-x, y+1/2, -z+1/2'
'-x+1/2, -y, z+1/2'

loop_
_atom_site_type_symbol
_atom_site_label
_atom_site_fract_x
_atom_site_fract_y
_atom_site_fract_z
_atom_site_U_iso_or_equiv
_atom_site_adp_type
_atom_site_calc_flag
_atom_site_refinement_flags
_atom_site_occupancy
I I1 0.83200(3) 0.778373(17) -0.451358(10) 0.05687(8) Uani d . 1
O O1 1.0255(2) 0.72221(15) 0.00322(9) 0.0439(4) Uani d . 1
O O2 0.9259(3) 0.86927(16) -0.06285(11) 0.0509(5) Uani d . 1
O O3 1.0725(3) 0.37421(17) 0.12356(11) 0.0555(6) Uani d . 1
O O4 0.7670(2) 0.70398(16) 0.14091(11) 0.0481(5) Uani d . 1
N N1 0.9459(3) 0.68698(17) -0.11291(11) 0.0351(5) Uani d . 1
N N2 0.9127(3) 0.53866(18) 0.11315(11) 0.0369(5) Uani d . 1
C C1 0.8618(3) 0.7444(2) -0.33843(14) 0.0404(6) Uani d . 1
C C2 0.9438(4) 0.6470(3) -0.31573(15) 0.0446(7) Uani d . 1
H H2 0.9822 0.5925 -0.3509 0.054 Uiso calc R 1
C C3 0.9701(4) 0.6291(2) -0.24044(15) 0.0420(6) Uani d . 1
H H3 1.0262 0.5615 -0.2245 0.05 Uiso calc R 1
C C4 0.9159(3) 0.7080(2) -0.18844(14) 0.0339(6) Uani d . 1
C C5 1.0327(4) 0.5830(2) -0.08929(14) 0.0374(6) Uani d . 1
H H5A 1.1482 0.5776 -0.1109 0.045 Uiso calc R 1
H H5B 0.9668 0.5138 -0.1027 0.045 Uiso calc R 1
C C6 1.0398(4) 0.5997(2) -0.00558(14) 0.0377(6) Uani d . 1
H H6 1.1517 0.5725 0.0141 0.045 Uiso calc R 1
C C7 0.8958(3) 0.5397(2) 0.03358(13) 0.0373(6) Uani d . 1
H H7A 0.7874 0.5779 0.0204 0.045 Uiso calc R 1
H H7B 0.8895 0.4599 0.0156 0.045 Uiso calc R 1
C C8 0.9957(3) 0.4512(2) 0.15154(14) 0.0382(6) Uani d . 1
C C9 0.9662(3) 0.4766(2) 0.23145(14) 0.0350(6) Uani d . 1
C C10 1.0156(4) 0.4170(2) 0.29326(16) 0.0472(7) Uani d . 1
H H10 1.0786 0.3479 0.2894 0.057 Uiso calc R 1
C C11 0.9700(4) 0.4617(3) 0.36166(17) 0.0534(8) Uani d . 1
H H11 0.9999 0.4216 0.4055 0.064 Uiso calc R 1
C C12 0.8036(4) 0.8218(3) -0.28699(15) 0.0458(7) Uani d . 1
H H12 0.7444 0.8882 -0.303 0.055 Uiso calc R 1
C C13 0.8303(4) 0.8041(2) -0.21249(15) 0.0439(7) Uani d . 1
H H13 0.7895 0.8583 -0.1776 0.053 Uiso calc R 1
C C14 0.9611(3) 0.7699(2) -0.05927(14) 0.0393(6) Uani d . 1
C C15 0.8821(4) 0.5632(3) 0.36675(16) 0.0553(9) Uani d . 1
H H15 0.8559 0.5931 0.4143 0.066 Uiso calc R 1
C C16 0.8307(4) 0.6232(2) 0.30423(15) 0.0453(7) Uani d . 1
H H16 0.7678 0.6924 0.3079 0.054 Uiso calc R 1
C C17 0.8755(3) 0.5775(2) 0.23669(15) 0.0357(6) Uani d . 1
C C18 0.8407(3) 0.6187(2) 0.16063(14) 0.0356(5) Uani d . 1

loop_
_atom_site_aniso_label
_atom_site_aniso_U_11
_atom_site_aniso_U_22
_atom_site_aniso_U_33
_atom_site_aniso_U_12
_atom_site_aniso_U_13
_atom_site_aniso_U_23
I1 0.08183(14) 0.05498(12) 0.03380(10) -0.01385(11) -0.00590(11) 0.00532(9)
O1 0.0600(12) 0.0387(9) 0.0330(9) -0.0107(10) -0.0006(8) -0.0046(9)
O2 0.0666(13) 0.0357(11) 0.0502(13) 0.0008(9) 0.0094(10) -0.0057(10)
O3 0.0830(15) 0.0431(11) 0.0405(11) 0.0211(11) 0.0010(11) -0.0033(10)
O4 0.0504(11) 0.0441(12) 0.0499(12) 0.0114(9) -0.0082(9) -0.0011(10)
N1 0.0412(12) 0.0337(12) 0.0305(12) 0.0007(10) 0.0013(9) -0.0018(10)
N2 0.0484(13) 0.0347(12) 0.0277(12) 0.0026(10) -0.0016(10) 0.0010(10)
C1 0.0424(14) 0.0458(16) 0.0330(14) -0.0117(12) 0.0011(11) 0.0052(12)
C2 0.0534(17) 0.0440(16) 0.0363(15) -0.0010(14) 0.0033(13) -0.0061(13)
C3 0.0518(17) 0.0348(14) 0.0394(15) 0.0059(13) -0.0028(13) -0.0013(13)
C4 0.0354(13) 0.0353(14) 0.0312(13) -0.0019(12) 0.0028(10) 0.0033(12)
C5 0.0456(16) 0.0336(14) 0.0332(14) 0.0010(13) -0.0009(13) -0.0003(12)
C6 0.0438(16) 0.0362(14) 0.0330(14) -0.0032(13) -0.0057(12) -0.0010(12)
C7 0.0467(15) 0.0402(14) 0.0251(14) -0.0052(12) -0.0066(11) -0.0003(11)
C8 0.0480(16) 0.0329(13) 0.0336(14) -0.0002(13) -0.0051(13) 0.0005(12)
C9 0.0425(16) 0.0326(14) 0.0299(14) -0.0060(12) -0.0019(11) 0.0009(11)
C10 0.0598(19) 0.0412(16) 0.0405(16) -0.0045(15) -0.0061(14) 0.0076(13)
C11 0.065(2) 0.0579(19) 0.0369(16) -0.0181(17) -0.0047(15) 0.0115(15)
C12 0.0510(17) 0.0452(16) 0.0413(16) 0.0100(14) -0.0010(13) 0.0069(13)
C13 0.0467(15) 0.0438(16) 0.0413(15) 0.0101(15) 0.0074(14) -0.0007(12)
C14 0.0416(13) 0.0416(15) 0.0347(15) -0.0073(13) 0.0079(11) -0.0022(14)
C15 0.064(2) 0.071(2) 0.0312(15) -0.0208(17) 0.0092(14) -0.0085(16)
C16 0.0511(16) 0.0442(15) 0.0407(15) -0.0068(16) 0.0095(15) -0.0073(13)
C17 0.0355(15) 0.0347(14) 0.0369(14) -0.0069(11) 0.0016(11) -0.0032(12)
C18 0.0350(13) 0.0362(14) 0.0356(13) -0.0047(13) -0.0026(13) -0.0018(11)

loop_
_atom_type_symbol
_atom_type_description
_atom_type_scat_dispersion_real
_atom_type_scat_dispersion_imag
_atom_type_scat_source
C C 0.0033 0.0016 'International Tables Vol C Tables 4.2.6.8 and 6.1.1.4'
H H 0.0000 0.0000 'International Tables Vol C Tables 4.2.6.8 and 6.1.1.4'
N N 0.0061 0.0033 'International Tables Vol C Tables 4.2.6.8 and 6.1.1.4'
O O 0.0106 0.0060 'International Tables Vol C Tables 4.2.6.8 and 6.1.1.4'
I I -0.4742 1.8119 'International Tables Vol C Tables 4.2.6.8 and 6.1.1.4'

loop_
_geom_angle_atom_site_label_1
_geom_angle_atom_site_label_2
_geom_angle_atom_site_label_3
_geom_angle
C14 O1 C6 110.1(2)
C14 N1 C4 125.1(2)
C14 N1 C5 109.9(2)
C4 N1 C5 120.5(2)
C18 N2 C8 112.1(2)
C18 N2 C7 124.9(2)
C8 N2 C7 122.9(2)
C2 C1 C12 120.0(3)
C2 C1 I1 120.2(2)
C12 C1 I1 119.8(2)
C1 C2 C3 119.1(3)
C1 C2 H2 120.4
C3 C2 H2 120.4
C4 C3 C2 121.2(3)
C4 C3 H3 119.4
C2 C3 H3 119.4
C13 C4 C3 118.6(2)
C13 C4 N1 122.0(2)
C3 C4 N1 119.4(2)
N1 C5 C6 101.6(2)
N1 C5 H5A 111.5
C6 C5 H5A 111.5
N1 C5 H5B 111.5
C6 C5 H5B 111.5
H5A C5 H5B 109.3
O1 C6 C7 110.5(2)
O1 C6 C5 103.5(2)
C7 C6 C5 112.2(2)
O1 C6 H6 110.2
C7 C6 H6 110.2
C5 C6 H6 110.2
N2 C7 C6 113.7(2)
N2 C7 H7A 108.8
C6 C7 H7A 108.8
N2 C7 H7B 108.8
C6 C7 H7B 108.8
H7A C7 H7B 107.7
O3 C8 N2 125.2(2)
O3 C8 C9 129.5(2)
N2 C8 C9 105.3(2)
C10 C9 C17 121.5(3)
C10 C9 C8 130.1(3)
C17 C9 C8 108.4(2)
C9 C10 C11 117.4(3)
C9 C10 H10 121.3
C11 C10 H10 121.3
C15 C11 C10 120.9(3)
C15 C11 H11 119.6
C10 C11 H11 119.6
C1 C12 C13 120.7(3)
C1 C12 H12 119.7
C13 C12 H12 119.7
C12 C13 C4 120.3(3)
C12 C13 H13 119.9
C4 C13 H13 119.9
O2 C14 O1 122.0(2)
O2 C14 N1 128.8(3)
O1 C14 N1 109.2(2)
C11 C15 C16 121.8(3)
C11 C15 H15 119.1
C16 C15 H15 119.1
C17 C16 C15 116.7(3)
C17 C16 H16 121.7
C15 C16 H16 121.7
C16 C17 C9 121.6(3)
C16 C17 C18 130.4(3)
C9 C17 C18 108.0(2)
O4 C18 N2 124.7(2)
O4 C18 C17 129.1(2)
N2 C18 C17 106.2(2)

loop_
_geom_bond_atom_site_label_1
_geom_bond_atom_site_label_2
_geom_bond_distance
I1 C1 2.093(3)
O1 C14 1.357(3)
O1 C6 1.446(3)
O2 C14 1.197(3)
O3 C8 1.196(3)
O4 C18 1.207(3)
N1 C14 1.376(3)
N1 C4 1.407(3)
N1 C5 1.458(3)
N2 C18 1.390(3)
N2 C8 1.397(3)
N2 C7 1.444(3)
C1 C2 1.371(4)
C1 C12 1.376(4)
C2 C3 1.392(4)
C2 H2 0.95
C3 C4 1.384(4)
C3 H3 0.95
C4 C13 1.380(4)
C5 C6 1.527(3)
C5 H5A 0.99
C5 H5B 0.99
C6 C7 1.508(4)
C6 H6 1.0
C7 H7A 0.99
C7 H7B 0.99
C8 C9 1.492(4)
C9 C10 1.372(4)
C9 C17 1.382(4)
C10 C11 1.389(4)
C10 H10 0.95
C11 C15 1.376(5)
C11 H11 0.95
C12 C13 1.378(4)
C12 H12 0.95
C13 H13 0.95
C15 C16 1.390(4)
C15 H15 0.95
C16 C17 1.379(4)
C16 H16 0.95
C17 C18 1.482(4)
